data_7205549
loop_
_publ_author_name
'Li, Yueqin'
'Xu, Huihua'
'Tao, Xian'
'Qian, Kejia'
'Fu, Shuang'
'Shen, Yingzhong'
'Ding, Shijin'

_publ_section_title
;
 Synthesis and memory characteristics of highly organo-soluble
 polyimides bearing a noncoplanar twisted biphenyl unit containing
 aromatic side-chain groups
;
_journal_issue 6
_journal_name_full 'Journal of Materials Chemistry'
_journal_page_first 1810
_journal_paper_doi 10.1039/c0jm02547j
_journal_volume 21
_journal_year 2011
_chemical_formula_sum 'C36 H22 F6 N2'
_chemical_formula_weight 596.56
_chemical_name_systematic
;
?
;
_space_group_IT_number 14
_symmetry_cell_setting monoclinic
_symmetry_space_group_name_Hall '-P 2ybc'
_symmetry_space_group_name_H-M 'P 1 21/c 1'
_atom_sites_solution_hydrogens geom
_atom_sites_solution_primary direct
_atom_sites_solution_secondary difmap
_audit_creation_method SHELXL-97
_cell_angle_alpha 90.00
_cell_angle_beta 94.519(12)
_cell_angle_gamma 90.00
_cell_formula_units_Z 4
_cell_length_a 12.097(8)
_cell_length_b 13.934(9)
_cell_length_c 16.889(10)
_cell_measurement_reflns_used 4661
_cell_measurement_temperature 297(2)
_cell_measurement_theta_max 27.4797
_cell_measurement_theta_min 2.4193
_cell_volume 2838(3)
_computing_cell_refinement CrystalClear
_computing_data_collection 'CrystalClear (Rigaku, 2005)'
_computing_data_reduction CrystalClear
_computing_molecular_graphics 'SHELXTL (Sheldrick, 2008)'
_computing_publication_material SHELXL-97
_computing_structure_refinement 'SHELXL-97 (Sheldrick,2008)'
_computing_structure_solution 'SHELXS-97 (Sheldrick, 2008)'
_diffrn_ambient_temperature 293(2)
_diffrn_detector_area_resol_mean 13.6612
_diffrn_measured_fraction_theta_full 0.997
_diffrn_measured_fraction_theta_max 0.997
_diffrn_measurement_device_type 'Rigaku, SCXmini'
_diffrn_measurement_method '\w scans'
_diffrn_radiation_monochromator graphite
_diffrn_radiation_source 'fine-focus sealed tube'
_diffrn_radiation_type MoK\a
_diffrn_radiation_wavelength 0.71073
_diffrn_reflns_av_R_equivalents 0.0630
_diffrn_reflns_av_sigmaI/netI 0.0606
_diffrn_reflns_limit_h_max 15
_diffrn_reflns_limit_h_min -15
_diffrn_reflns_limit_k_max 18
_diffrn_reflns_limit_k_min -18
_diffrn_reflns_limit_l_max 21
_diffrn_reflns_limit_l_min -21
_diffrn_reflns_number 28616
_diffrn_reflns_theta_full 27.45
_diffrn_reflns_theta_max 27.45
_diffrn_reflns_theta_min 2.48
_diffrn_standards_number 0
_exptl_absorpt_coefficient_mu 0.109
_exptl_absorpt_correction_T_max 1.0000
_exptl_absorpt_correction_T_min 0.8443
_exptl_absorpt_correction_type multi-scan
_exptl_absorpt_process_details 'CrystalClear (Rigaku, 2005)'
_exptl_crystal_colour colorless
_exptl_crystal_density_diffrn 1.396
_exptl_crystal_density_method 'not measured'
_exptl_crystal_description block
_exptl_crystal_F_000 1224
_exptl_crystal_size_max 0.5
_exptl_crystal_size_mid 0.5
_exptl_crystal_size_min 0.4
_refine_diff_density_max 0.254
_refine_diff_density_min -0.202
_refine_diff_density_rms 0.038
_refine_ls_extinction_method none
_refine_ls_goodness_of_fit_ref 1.044
_refine_ls_hydrogen_treatment constr
_refine_ls_matrix_type full
_refine_ls_number_parameters 397
_refine_ls_number_reflns 6471
_refine_ls_number_restraints 0
_refine_ls_restrained_S_all 1.044
_refine_ls_R_factor_all 0.1284
_refine_ls_R_factor_gt 0.0695
_refine_ls_shift/su_max 0.000
_refine_ls_shift/su_mean 0.000
_refine_ls_structure_factor_coef Fsqd
_refine_ls_weighting_details 'calc w=1/[\s^2^(Fo^2^)+(0.0712P)^2^+0.7347P] where P=(Fo^2^+2Fc^2^)/3'
_refine_ls_weighting_scheme calc
_refine_ls_wR_factor_gt 0.1494
_refine_ls_wR_factor_ref 0.1791
_reflns_number_gt 3679
_reflns_number_total 6471
_reflns_threshold_expression >2sigma(I)
_cod_data_source_file C0JM02547J.TXT
_cod_data_source_block shelxl
_cod_depositor_comments
;
The following automatic conversions were performed:
'_exptl_absorpt_correction_type' value 'Multi-scan' changed to
'multi-scan' according to
'/home/saulius/struct/CIF-dictionaries/cif_core.dic' dictionary named
'cif_core.dic' version 2.4.1 from 2010-06-29.

Automatic conversion script
Id: cif_fix_enum 1555 2011-01-17 13:19:09Z saulius 
;
_cod_original_sg_symbol_H-M P2(1)/c
_cod_database_code 7205549

loop_
_symmetry_equiv_pos_as_xyz
'x, y, z'
'-x, y+1/2, -z+1/2'
'-x, -y, -z'
'x, -y-1/2, z-1/2'

loop_
_atom_site_label
_atom_site_type_symbol
_atom_site_fract_x
_atom_site_fract_y
_atom_site_fract_z
_atom_site_U_iso_or_equiv
_atom_site_adp_type
_atom_site_occupancy
_atom_site_symmetry_multiplicity
_atom_site_calc_flag
_atom_site_refinement_flags
_atom_site_disorder_assembly
_atom_site_disorder_group
C1 C 0.6290(3) 0.7129(2) 0.0789(2) 0.0734(9) Uani 1 1 d . . .
H1A H 0.6641 0.6704 0.1152 0.088 Uiso 1 1 calc R . .
C2 C 0.5420(3) 0.6823(2) 0.0286(2) 0.0838(10) Uani 1 1 d . . .
C3 C 0.4888(3) 0.7414(3) -0.0252(2) 0.0796(10) Uani 1 1 d . . .
C4 C 0.5229(3) 0.8344(2) -0.0283(2) 0.0729(9) Uani 1 1 d . . .
C5 C 0.6100(2) 0.8677(2) 0.02062(17) 0.0622(8) Uani 1 1 d . . .
H5A H 0.6324 0.9313 0.0168 0.075 Uiso 1 1 calc R . .
C6 C 0.6652(2) 0.80716(19) 0.07600(16) 0.0519(6) Uani 1 1 d . . .
C7 C 0.7608(2) 0.84153(18) 0.12865(15) 0.0484(6) Uani 1 1 d . . .
C8 C 0.8434(2) 0.77886(18) 0.15900(16) 0.0538(7) Uani 1 1 d . . .
H8A H 0.8342 0.7133 0.1508 0.065 Uiso 1 1 calc R . .
C9 C 0.9384(2) 0.81161(18) 0.20091(15) 0.0512(6) Uani 1 1 d . . .
H9A H 0.9914 0.7679 0.2211 0.061 Uiso 1 1 calc R . .
C10 C 0.9557(2) 0.90957(18) 0.21327(14) 0.0471(6) Uani 1 1 d . . .
C11 C 0.8702(2) 0.97152(18) 0.18757(15) 0.0507(6) Uani 1 1 d . . .
H11A H 0.8776 1.0368 0.1983 0.061 Uiso 1 1 calc R . .
C12 C 0.7746(2) 0.93854(18) 0.14660(15) 0.0524(7) Uani 1 1 d . . .
H12A H 0.7185 0.9817 0.1307 0.063 Uiso 1 1 calc R . .
C13 C 1.0646(2) 0.94771(18) 0.24625(16) 0.0495(6) Uani 1 1 d . . .
C14 C 1.1122(2) 1.0198(2) 0.20318(18) 0.0602(7) Uani 1 1 d . . .
H14A H 1.0720 1.0448 0.1587 0.072 Uiso 1 1 calc R . .
C15 C 1.2172(3) 1.0559(2) 0.2240(2) 0.0691(8) Uani 1 1 d . . .
C16 C 1.2760(3) 1.0171(2) 0.2892(2) 0.0742(9) Uani 1 1 d . . .
H16A H 1.3481 1.0377 0.3028 0.089 Uiso 1 1 calc R . .
C17 C 1.2293(2) 0.9478(2) 0.3348(2) 0.0690(9) Uani 1 1 d . . .
H17A H 1.2699 0.9246 0.3798 0.083 Uiso 1 1 calc R . .
C18 C 1.1221(2) 0.91135(18) 0.31493(17) 0.0522(7) Uani 1 1 d . . .
C19 C 1.0763(2) 0.83674(19) 0.36661(16) 0.0537(7) Uani 1 1 d . . .
C20 C 1.1392(3) 0.7533(2) 0.38099(17) 0.0634(8) Uani 1 1 d . . .
H20A H 1.2062 0.7471 0.3581 0.076 Uiso 1 1 calc R . .
C21 C 1.1049(3) 0.6804(2) 0.42782(18) 0.0685(9) Uani 1 1 d . . .
H21A H 1.1493 0.6265 0.4369 0.082 Uiso 1 1 calc R . .
C22 C 1.0051(3) 0.6865(2) 0.46148(16) 0.0683(9) Uani 1 1 d . . .
C23 C 0.9402(3) 0.7689(2) 0.44763(16) 0.0633(8) Uani 1 1 d . . .
H23A H 0.8725 0.7735 0.4699 0.076 Uiso 1 1 calc R . .
C24 C 0.9747(2) 0.84396(18) 0.40137(15) 0.0530(7) Uani 1 1 d . . .
C25 C 0.9025(2) 0.93123(18) 0.39115(15) 0.0501(6) Uani 1 1 d . . .
C26 C 0.7890(2) 0.92326(19) 0.36987(17) 0.0593(7) Uani 1 1 d . . .
H26A H 0.7572 0.8626 0.3644 0.071 Uiso 1 1 calc R . .
C27 C 0.7231(2) 1.00306(19) 0.35679(18) 0.0600(7) Uani 1 1 d . . .
H27A H 0.6477 0.9955 0.3427 0.072 Uiso 1 1 calc R . .
C28 C 0.7678(2) 1.09486(18) 0.36438(16) 0.0519(7) Uani 1 1 d . . .
C29 C 0.8804(2) 1.10325(19) 0.38875(16) 0.0553(7) Uani 1 1 d . . .
H29A H 0.9113 1.1639 0.3967 0.066 Uiso 1 1 calc R . .
C30 C 0.9466(2) 1.02308(19) 0.40130(15) 0.0531(7) Uani 1 1 d . . .
H30A H 1.0216 1.0306 0.4167 0.064 Uiso 1 1 calc R . .
C31 C 0.6995(2) 1.18257(18) 0.34751(16) 0.0530(7) Uani 1 1 d . . .
C32 C 0.6139(2) 1.1835(2) 0.28738(18) 0.0639(8) Uani 1 1 d . . .
H32A H 0.5981 1.1288 0.2570 0.077 Uiso 1 1 calc R . .
C33 C 0.5525(2) 1.2660(2) 0.2731(2) 0.0666(8) Uani 1 1 d . . .
C34 C 0.5735(3) 1.3475(2) 0.3160(2) 0.0670(8) Uani 1 1 d . . .
C35 C 0.6582(3) 1.3463(2) 0.3745(2) 0.0672(8) Uani 1 1 d . . .
C36 C 0.7207(3) 1.2659(2) 0.39084(18) 0.0627(8) Uani 1 1 d . . .
H36A H 0.7776 1.2672 0.4312 0.075 Uiso 1 1 calc R . .
N1 N 1.2606(3) 1.1287(2) 0.1785(2) 0.1047(11) Uani 1 1 d . . .
H1B H 1.3281 1.1440 0.1995 0.157 Uiso 1 1 d R . .
H1D H 1.2649 1.1074 0.1291 0.157 Uiso 1 1 d R . .
N2 N 0.9690(3) 0.60919(19) 0.50582(17) 0.1002(11) Uani 1 1 d . . .
H2B H 0.9058 0.5868 0.4823 0.150 Uiso 1 1 d R . .
H2C H 0.9576 0.6296 0.5544 0.150 Uiso 1 1 d R . .
F1 F 0.5061(2) 0.59103(16) 0.03400(19) 0.1377(10) Uani 1 1 d . . .
F2 F 0.40196(17) 0.71061(18) -0.07342(15) 0.1195(9) Uani 1 1 d . . .
F3 F 0.46943(19) 0.89294(16) -0.08220(14) 0.1126(8) Uani 1 1 d . . .
F4 F 0.46835(16) 1.26701(15) 0.21569(14) 0.1001(7) Uani 1 1 d . . .
F5 F 0.51188(16) 1.42708(13) 0.30132(14) 0.0938(6) Uani 1 1 d . . .
F6 F 0.67793(19) 1.42652(13) 0.41870(13) 0.1014(7) Uani 1 1 d . . .

loop_
_atom_site_aniso_label
_atom_site_aniso_U_11
_atom_site_aniso_U_22
_atom_site_aniso_U_33
_atom_site_aniso_U_23
_atom_site_aniso_U_13
_atom_site_aniso_U_12
C1 0.0677(19) 0.0581(18) 0.092(2) 0.0056(16) -0.0097(18) -0.0154(15)
C2 0.076(2) 0.060(2) 0.113(3) -0.0134(19) -0.004(2) -0.0292(18)
C3 0.0526(18) 0.092(3) 0.091(3) -0.019(2) -0.0145(18) -0.0173(18)
C4 0.0601(19) 0.083(2) 0.072(2) -0.0016(17) -0.0175(16) -0.0008(17)
C5 0.0582(17) 0.0606(17) 0.0655(19) 0.0008(14) -0.0095(15) -0.0125(14)
C6 0.0506(15) 0.0503(15) 0.0545(16) 0.0003(12) 0.0022(13) -0.0094(12)
C7 0.0479(14) 0.0491(15) 0.0472(15) 0.0046(11) -0.0021(12) -0.0094(12)
C8 0.0616(17) 0.0403(13) 0.0579(16) 0.0027(12) -0.0049(14) -0.0085(13)
C9 0.0535(15) 0.0481(15) 0.0503(15) 0.0021(11) -0.0069(13) 0.0008(12)
C10 0.0503(14) 0.0488(14) 0.0414(14) 0.0001(11) -0.0017(12) -0.0028(12)
C11 0.0566(16) 0.0421(14) 0.0521(15) 0.0001(11) -0.0042(13) -0.0061(12)
C12 0.0536(16) 0.0465(15) 0.0551(16) 0.0036(12) -0.0089(13) -0.0022(12)
C13 0.0469(14) 0.0489(15) 0.0516(15) -0.0067(12) -0.0033(12) -0.0006(12)
C14 0.0619(18) 0.0551(16) 0.0632(18) -0.0033(14) 0.0027(14) -0.0088(14)
C15 0.0607(19) 0.0621(19) 0.086(2) -0.0149(17) 0.0165(18) -0.0141(16)
C16 0.0474(17) 0.066(2) 0.110(3) -0.0247(19) 0.0082(19) -0.0101(16)
C17 0.0495(16) 0.072(2) 0.082(2) -0.0215(17) -0.0158(16) 0.0144(15)
C18 0.0475(15) 0.0487(15) 0.0589(16) -0.0116(12) -0.0057(13) 0.0046(12)
C19 0.0559(16) 0.0535(16) 0.0486(15) -0.0049(12) -0.0159(13) 0.0109(13)
C20 0.0658(18) 0.0604(17) 0.0605(18) -0.0098(14) -0.0173(15) 0.0176(15)
C21 0.093(2) 0.0523(17) 0.0559(18) -0.0073(14) -0.0186(17) 0.0252(17)
C22 0.115(3) 0.0442(15) 0.0440(16) -0.0001(12) -0.0065(17) 0.0126(17)
C23 0.088(2) 0.0522(16) 0.0494(16) 0.0005(13) 0.0059(15) 0.0124(15)
C24 0.0672(18) 0.0471(15) 0.0427(14) -0.0026(11) -0.0092(13) 0.0099(13)
C25 0.0595(16) 0.0468(14) 0.0435(14) 0.0017(11) 0.0012(12) 0.0090(12)
C26 0.0631(18) 0.0436(15) 0.0709(19) -0.0019(13) 0.0041(15) 0.0010(13)
C27 0.0522(16) 0.0528(17) 0.075(2) -0.0041(14) 0.0016(14) 0.0046(13)
C28 0.0557(16) 0.0474(15) 0.0522(16) -0.0032(11) 0.0016(13) 0.0088(12)
C29 0.0624(17) 0.0449(15) 0.0576(17) -0.0046(12) -0.0018(14) 0.0040(13)
C30 0.0569(16) 0.0532(16) 0.0478(15) -0.0022(12) -0.0054(13) 0.0055(13)
C31 0.0541(16) 0.0487(15) 0.0560(16) -0.0006(12) 0.0035(13) 0.0061(12)
C32 0.0597(17) 0.0630(18) 0.0683(19) -0.0034(14) 0.0000(15) 0.0052(15)
C33 0.0488(16) 0.075(2) 0.075(2) 0.0121(17) -0.0011(15) 0.0095(15)
C34 0.0629(19) 0.0534(17) 0.086(2) 0.0146(16) 0.0155(18) 0.0160(15)
C35 0.075(2) 0.0490(16) 0.079(2) -0.0041(15) 0.0138(18) 0.0098(15)
C36 0.0690(19) 0.0541(17) 0.0637(18) -0.0030(14) -0.0038(15) 0.0143(15)
N1 0.099(2) 0.094(2) 0.126(3) -0.015(2) 0.036(2) -0.0435(19)
N2 0.176(3) 0.0582(17) 0.0686(18) 0.0077(14) 0.025(2) 0.0126(19)
F1 0.131(2) 0.0774(15) 0.198(3) -0.0093(15) -0.0306(19) -0.0529(14)
F2 0.0764(13) 0.1355(19) 0.140(2) -0.0376(15) -0.0360(13) -0.0328(13)
F3 0.1020(16) 0.1175(17) 0.1083(17) 0.0089(13) -0.0556(14) -0.0002(13)
F4 0.0715(12) 0.1065(15) 0.1166(17) 0.0104(12) -0.0280(12) 0.0159(11)
F5 0.0821(13) 0.0692(12) 0.1316(17) 0.0259(11) 0.0177(12) 0.0283(10)
F6 0.1258(17) 0.0540(11) 0.1227(17) -0.0212(10) 0.0000(14) 0.0182(11)

loop_
_atom_type_symbol
_atom_type_description
_atom_type_scat_dispersion_real
_atom_type_scat_dispersion_imag
_atom_type_scat_source
C C 0.0033 0.0016 'International Tables Vol C Tables 4.2.6.8 and 6.1.1.4'
H H 0.0000 0.0000 'International Tables Vol C Tables 4.2.6.8 and 6.1.1.4'
N N 0.0061 0.0033 'International Tables Vol C Tables 4.2.6.8 and 6.1.1.4'
F F 0.0171 0.0103 'International Tables Vol C Tables 4.2.6.8 and 6.1.1.4'

loop_
_geom_angle_atom_site_label_1
_geom_angle_atom_site_label_2
_geom_angle_atom_site_label_3
_geom_angle
_geom_angle_site_symmetry_1
_geom_angle_site_symmetry_3
_geom_angle_publ_flag
C2 C1 C6 120.2(3) . . ?
C2 C1 H1A 119.9 . . ?
C6 C1 H1A 119.9 . . ?
F1 C2 C3 118.7(3) . . ?
F1 C2 C1 119.3(4) . . ?
C3 C2 C1 122.0(3) . . ?
F2 C3 C2 121.3(3) . . ?
F2 C3 C4 120.3(3) . . ?
C2 C3 C4 118.4(3) . . ?
F3 C4 C3 118.0(3) . . ?
F3 C4 C5 120.6(3) . . ?
C3 C4 C5 121.4(3) . . ?
C4 C5 C6 120.5(3) . . ?
C4 C5 H5A 119.8 . . ?
C6 C5 H5A 119.8 . . ?
C1 C6 C5 117.6(3) . . ?
C1 C6 C7 121.2(3) . . ?
C5 C6 C7 121.2(2) . . ?
C12 C7 C8 117.3(2) . . ?
C12 C7 C6 121.2(2) . . ?
C8 C7 C6 121.4(2) . . ?
C9 C8 C7 121.7(2) . . ?
C9 C8 H8A 119.1 . . ?
C7 C8 H8A 119.1 . . ?
C8 C9 C10 120.7(2) . . ?
C8 C9 H9A 119.7 . . ?
C10 C9 H9A 119.7 . . ?
C11 C10 C9 117.5(2) . . ?
C11 C10 C13 120.7(2) . . ?
C9 C10 C13 121.6(2) . . ?
C12 C11 C10 121.6(2) . . ?
C12 C11 H11A 119.2 . . ?
C10 C11 H11A 119.2 . . ?
C11 C12 C7 120.9(2) . . ?
C11 C12 H12A 119.5 . . ?
C7 C12 H12A 119.5 . . ?
C14 C13 C18 119.7(2) . . ?
C14 C13 C10 116.9(2) . . ?
C18 C13 C10 123.3(2) . . ?
C15 C14 C13 122.5(3) . . ?
C15 C14 H14A 118.7 . . ?
C13 C14 H14A 118.7 . . ?
C16 C15 C14 117.9(3) . . ?
C16 C15 N1 122.2(3) . . ?
C14 C15 N1 119.9(3) . . ?
C15 C16 C17 120.8(3) . . ?
C15 C16 H16A 119.6 . . ?
C17 C16 H16A 119.6 . . ?
C16 C17 C18 121.9(3) . . ?
C16 C17 H17A 119.1 . . ?
C18 C17 H17A 119.1 . . ?
C13 C18 C17 117.0(3) . . ?
C13 C18 C19 123.6(2) . . ?
C17 C18 C19 119.3(3) . . ?
C20 C19 C24 117.9(3) . . ?
C20 C19 C18 117.3(3) . . ?
C24 C19 C18 124.8(2) . . ?
C21 C20 C19 122.0(3) . . ?
C21 C20 H20A 119.0 . . ?
C19 C20 H20A 119.0 . . ?
C20 C21 C22 120.5(3) . . ?
C20 C21 H21A 119.7 . . ?
C22 C21 H21A 119.7 . . ?
C21 C22 C23 118.6(3) . . ?
C21 C22 N2 119.6(3) . . ?
C23 C22 N2 121.7(3) . . ?
C24 C23 C22 121.5(3) . . ?
C24 C23 H23A 119.3 . . ?
C22 C23 H23A 119.3 . . ?
C23 C24 C19 119.5(2) . . ?
C23 C24 C25 118.5(3) . . ?
C19 C24 C25 122.0(2) . . ?
C30 C25 C26 117.7(2) . . ?
C30 C25 C24 121.2(2) . . ?
C26 C25 C24 121.2(2) . . ?
C27 C26 C25 121.5(3) . . ?
C27 C26 H26A 119.2 . . ?
C25 C26 H26A 119.2 . . ?
C26 C27 C28 120.8(3) . . ?
C26 C27 H27A 119.6 . . ?
C28 C27 H27A 119.6 . . ?
C27 C28 C29 117.9(2) . . ?
C27 C28 C31 122.1(2) . . ?
C29 C28 C31 120.1(2) . . ?
C30 C29 C28 121.2(3) . . ?
C30 C29 H29A 119.4 . . ?
C28 C29 H29A 119.4 . . ?
C29 C30 C25 120.9(3) . . ?
C29 C30 H30A 119.6 . . ?
C25 C30 H30A 119.6 . . ?
C36 C31 C32 118.2(3) . . ?
C36 C31 C28 120.6(3) . . ?
C32 C31 C28 121.1(2) . . ?
C33 C32 C31 119.6(3) . . ?
C33 C32 H32A 120.2 . . ?
C31 C32 H32A 120.2 . . ?
F4 C33 C34 118.2(3) . . ?
F4 C33 C32 119.9(3) . . ?
C34 C33 C32 121.8(3) . . ?
F5 C34 C33 120.7(3) . . ?
F5 C34 C35 121.0(3) . . ?
C33 C34 C35 118.3(3) . . ?
F6 C35 C34 118.6(3) . . ?
F6 C35 C36 119.6(3) . . ?
C34 C35 C36 121.8(3) . . ?
C35 C36 C31 120.3(3) . . ?
C35 C36 H36A 119.9 . . ?
C31 C36 H36A 119.9 . . ?
C15 N1 H1B 109.0 . . ?
C15 N1 H1D 109.0 . . ?
H1B N1 H1D 109.5 . . ?
C22 N2 H2B 108.9 . . ?
C22 N2 H2C 108.9 . . ?
H2B N2 H2C 109.5 . . ?

loop_
_geom_bond_atom_site_label_1
_geom_bond_atom_site_label_2
_geom_bond_distance
_geom_bond_site_symmetry_2
_geom_bond_publ_flag
C1 C2 1.368(4) . ?
C1 C6 1.386(4) . ?
C1 H1A 0.9300 . ?
C2 F1 1.349(4) . ?
C2 C3 1.352(5) . ?
C3 F2 1.347(3) . ?
C3 C4 1.362(5) . ?
C4 F3 1.349(4) . ?
C4 C5 1.367(4) . ?
C5 C6 1.391(4) . ?
C5 H5A 0.9300 . ?
C6 C7 1.482(4) . ?
C7 C12 1.392(4) . ?
C7 C8 1.394(4) . ?
C8 C9 1.379(4) . ?
C8 H8A 0.9300 . ?
C9 C10 1.394(3) . ?
C9 H9A 0.9300 . ?
C10 C11 1.391(4) . ?
C10 C13 1.488(4) . ?
C11 C12 1.379(3) . ?
C11 H11A 0.9300 . ?
C12 H12A 0.9300 . ?
C13 C14 1.392(4) . ?
C13 C18 1.399(4) . ?
C14 C15 1.385(4) . ?
C14 H14A 0.9300 . ?
C15 C16 1.373(5) . ?
C15 N1 1.400(4) . ?
C16 C17 1.383(5) . ?
C16 H16A 0.9300 . ?
C17 C18 1.408(4) . ?
C17 H17A 0.9300 . ?
C18 C19 1.492(4) . ?
C19 C20 1.400(4) . ?
C19 C24 1.407(4) . ?
C20 C21 1.372(4) . ?
C20 H20A 0.9300 . ?
C21 C22 1.376(5) . ?
C21 H21A 0.9300 . ?
C22 C23 1.401(4) . ?
C22 N2 1.401(4) . ?
C23 C24 1.389(4) . ?
C23 H23A 0.9300 . ?
C24 C25 1.499(4) . ?
C25 C30 1.392(4) . ?
C25 C26 1.396(4) . ?
C26 C27 1.376(4) . ?
C26 H26A 0.9300 . ?
C27 C28 1.391(4) . ?
C27 H27A 0.9300 . ?
C28 C29 1.396(4) . ?
C28 C31 1.490(4) . ?
C29 C30 1.381(4) . ?
C29 H29A 0.9300 . ?
C30 H30A 0.9300 . ?
C31 C36 1.386(4) . ?
C31 C32 1.392(4) . ?
C32 C33 1.380(4) . ?
C32 H32A 0.9300 . ?
C33 F4 1.349(3) . ?
C33 C34 1.360(4) . ?
C34 F5 1.348(3) . ?
C34 C35 1.366(4) . ?
C35 F6 1.354(3) . ?
C35 C36 1.368(4) . ?
C36 H36A 0.9300 . ?
N1 H1B 0.8901 . ?
N1 H1D 0.8900 . ?
N2 H2B 0.8900 . ?
N2 H2C 0.8900 . ?

loop_
_cod_related_entry_id
_cod_related_entry_database
_cod_related_entry_code
1 ChemSpider 30653738
